data_7125116
loop_
_publ_author_name
'Tsao, Fu An'
'Waked, Alexander E.'
'Cao, Levy'
'Hofmann, Jordan'
'Liu, Lei'
'Grimme, Stefan'
'Stephan, Douglas W.'

_publ_section_title
;
 S(vi) Lewis acids: fluorosulfoxonium cations.
;
_journal_issue 84
_journal_name_full 'Chemical communications (Cambridge, England)'
_journal_page_first 12418
_journal_page_last 12421
_journal_paper_doi 10.1039/c6cc06929k
_journal_volume 52
_journal_year 2016
_chemical_formula_moiety 'C12 H8 F2 O S'
_chemical_formula_sum 'C12 H8 F2 O S'
_chemical_formula_weight 238.26
_space_group_crystal_system triclinic
_space_group_IT_number 2
_space_group_name_Hall '-P 1'
_space_group_name_H-M_alt 'P -1'
_symmetry_Int_Tables_number 2
_audit_creation_date 2016-08-16
_audit_creation_method
;
Olex2 1.2
(compiled 2016.02.19 svn.r3266 for OlexSys, GUI svn.r5155)
;
_audit_update_record
;
2016-08-20 deposited with the CCDC.
2016-09-09 downloaded from the CCDC.
;
_cell_angle_alpha 108.778(18)
_cell_angle_beta 94.634(17)
_cell_angle_gamma 90.550(16)
_cell_formula_units_Z 2
_cell_length_a 6.924(5)
_cell_length_b 8.665(6)
_cell_length_c 8.772(7)
_cell_measurement_reflns_used 1031
_cell_measurement_temperature 150(2)
_cell_measurement_theta_max 18.16
_cell_measurement_theta_min 2.46
_cell_volume 496.3(6)
_computing_cell_refinement 'SAINT v8.34A (Bruker, 2013)'
_computing_data_reduction 'SAINT v8.34A (Bruker, 2013)'
_computing_molecular_graphics 'Olex2 (Dolomanov et al., 2009)'
_computing_publication_material 'Olex2 (Dolomanov et al., 2009)'
_computing_structure_refinement 'olex2.refine (Bourhis et al., 2015)'
_computing_structure_solution 'SHELXS-97 (Sheldrick, 2008)'
_diffrn_ambient_temperature 149.98
_diffrn_measured_fraction_theta_full 0.9965
_diffrn_measured_fraction_theta_max 0.9965
_diffrn_measurement_device_type 'Bruker APEX-II CCD'
_diffrn_measurement_method '\f and \w scans'
_diffrn_radiation_type 'Mo K\a'
_diffrn_radiation_wavelength 0.71073
_diffrn_reflns_av_R_equivalents 0.2129
_diffrn_reflns_av_unetI/netI 0.1846
_diffrn_reflns_limit_h_max 9
_diffrn_reflns_limit_h_min -8
_diffrn_reflns_limit_k_max 11
_diffrn_reflns_limit_k_min -11
_diffrn_reflns_limit_l_max 11
_diffrn_reflns_limit_l_min -11
_diffrn_reflns_number 19328
_diffrn_reflns_theta_full 26.0000
_diffrn_reflns_theta_max 23.25
_diffrn_reflns_theta_min 2.46
_diffrn_standards_number 0
_exptl_absorpt_coefficient_mu 0.327
_exptl_absorpt_correction_T_max 0.7456
_exptl_absorpt_correction_T_min 0.6113
_exptl_absorpt_correction_type multi-scan
_exptl_absorpt_process_details
;
SADABS-2014/5 (Bruker,2014/5) was used for absorption correction.
wR2(int) was 0.1035 before and 0.0883 after correction.
The Ratio of minimum to maximum transmission is 0.8199.
The \l/2 correction factor is 0.00150.
;
_exptl_crystal_colour colourless
_exptl_crystal_colour_primary colourless
_exptl_crystal_density_diffrn 1.5941
_exptl_crystal_density_method 'not measured'
_exptl_crystal_description plate
_exptl_crystal_F_000 244.4025
_exptl_crystal_size_max 0.1
_exptl_crystal_size_mid 0.1
_exptl_crystal_size_min 0.05
_refine_diff_density_max 1.2148
_refine_diff_density_min -0.7871
_refine_diff_density_rms 0.2070
_refine_ls_d_res_high 0.9003
_refine_ls_d_res_low 8.2728
_refine_ls_extinction_expression Fc^*^=kFc[1+0.001xFc^2^\l^3^/sin(2\q)]^-1/4^
_refine_ls_goodness_of_fit_ref 1.1245
_refine_ls_hydrogen_treatment mixed
_refine_ls_matrix_type full
_refine_ls_number_constraints 16
_refine_ls_number_parameters 145
_refine_ls_number_reflns 1426
_refine_ls_number_restraints 0
_refine_ls_restrained_S_all 1.1245
_refine_ls_R_factor_all 0.1709
_refine_ls_R_factor_gt 0.1174
_refine_ls_shift/su_max 0.0004
_refine_ls_shift/su_mean 0.0000
_refine_ls_structure_factor_coef Fsqd
_refine_ls_weighting_details 'w=1/[\s^2^(Fo^2^)+(0.1098P)^2^+5.6200P] where P=(Fo^2^+2Fc^2^)/3'
_refine_ls_weighting_scheme calc
_refine_ls_wR_factor_gt 0.2783
_refine_ls_wR_factor_ref 0.3149
_reflns_Friedel_coverage 0.0
_reflns_limit_h_max 7
_reflns_limit_h_min -7
_reflns_limit_k_max 9
_reflns_limit_k_min -9
_reflns_limit_l_max 9
_reflns_limit_l_min 0
_reflns_number_gt 903
_reflns_number_total 1426
_reflns_threshold_expression I>=2u(I)
_cod_data_source_file c6cc06929k2.cif
_cod_data_source_block AW010_0ma
_cod_database_code 7125116
_olex2_refinement_description
;
1. Fixed Uiso
 At 1.2 times of:
  All C(H) groups
2.a Aromatic/amide H refined with riding coordinates:
 C2(H2), C3(H3), C4(H4), C5(H5), C8(H8), C9(H9), C10(H10), C11(H11)
;
_olex2_submission_special_instructions 'No special instructions were received'

loop_
_space_group_symop_id
_space_group_symop_operation_xyz
1 x,y,z
2 -x,-y,-z

loop_
_atom_site_label
_atom_site_type_symbol
_atom_site_fract_x
_atom_site_fract_y
_atom_site_fract_z
_atom_site_U_iso_or_equiv
_atom_site_adp_type
_atom_site_occupancy
_atom_site_refinement_flags_posn
S1 S 0.2445(5) 0.2064(3) 0.2746(3) 0.0382(11) Uani 1.000000 .
O1 O 0.2380(16) 0.2892(11) 0.1609(11) 0.076(3) Uani 1.000000 .
F1 F 0.4805(11) 0.1843(9) 0.2632(8) 0.067(2) Uani 1.000000 .
F2 F 0.0036(11) 0.2269(9) 0.2869(9) 0.069(2) Uani 1.000000 .
C1 C 0.2132(15) -0.0029(12) 0.2483(12) 0.033(3) Uani 1.000000 .
C2 C 0.1720(16) -0.1274(13) 0.1078(13) 0.040(3) Uani 1.000000 .
H2 H 0.1587(16) -0.1097(13) 0.0061(13) 0.048(4) Uiso 1.000000 R
C3 C 0.1501(16) -0.2841(13) 0.1212(16) 0.044(3) Uani 1.000000 .
H3 H 0.1224(16) -0.3753(13) 0.0263(16) 0.053(4) Uiso 1.000000 R
C4 C 0.1681(16) -0.3074(13) 0.2683(15) 0.043(3) Uani 1.000000 .
H4 H 0.1515(16) -0.4143(13) 0.2740(15) 0.052(4) Uiso 1.000000 R
C5 C 0.2104(15) -0.1770(13) 0.4103(14) 0.040(3) Uani 1.000000 .
H5 H 0.2228(15) -0.1941(13) 0.5123(14) 0.048(4) Uiso 1.000000 R
C6 C 0.2340(15) -0.0218(12) 0.3997(12) 0.033(3) Uani 1.000000 .
C7 C 0.2743(16) 0.1338(13) 0.5359(13) 0.038(3) Uani 1.000000 .
C8 C 0.3050(16) 0.1583(15) 0.7000(14) 0.045(3) Uani 1.000000 .
H8 H 0.3030(16) 0.0687(15) 0.7400(14) 0.054(4) Uiso 1.000000 R
C9 C 0.3394(17) 0.3201(18) 0.8071(14) 0.056(4) Uani 1.000000 .
H9 H 0.3604(17) 0.3377(18) 0.9199(14) 0.068(5) Uiso 1.000000 R
C10 C 0.3434(18) 0.4518(16) 0.7529(16) 0.058(4) Uani 1.000000 .
H10 H 0.3649(18) 0.5586(16) 0.8281(16) 0.069(5) Uiso 1.000000 R
C11 C 0.3161(17) 0.4294(14) 0.5873(14) 0.045(3) Uani 1.000000 .
H11 H 0.3199(17) 0.5189(14) 0.5471(14) 0.054(4) Uiso 1.000000 R
C12 C 0.2835(15) 0.2721(12) 0.4855(12) 0.033(3) Uani 1.000000 .

loop_
_atom_site_aniso_label
_atom_site_aniso_U_11
_atom_site_aniso_U_22
_atom_site_aniso_U_33
_atom_site_aniso_U_12
_atom_site_aniso_U_13
_atom_site_aniso_U_23
S1 0.059(2) 0.0237(16) 0.0282(16) 0.0085(12) -0.0046(13) 0.0049(12)
O1 0.123(9) 0.052(6) 0.050(6) 0.016(5) -0.014(5) 0.019(5)
F1 0.086(6) 0.054(5) 0.047(5) -0.017(4) 0.020(4) -0.005(3)
F2 0.082(6) 0.064(5) 0.050(5) 0.035(4) -0.005(4) 0.006(4)
C1 0.041(7) 0.026(6) 0.027(6) 0.011(5) -0.007(5) 0.005(5)
C2 0.047(8) 0.040(7) 0.028(6) 0.002(5) -0.005(5) 0.005(5)
C3 0.034(7) 0.025(6) 0.062(9) 0.001(5) 0.004(6) -0.002(5)
C4 0.047(8) 0.022(6) 0.060(8) 0.016(5) 0.007(6) 0.013(6)
C5 0.039(7) 0.039(7) 0.050(7) 0.023(5) 0.009(5) 0.024(6)
C6 0.035(7) 0.028(6) 0.032(6) 0.008(5) 0.000(5) 0.006(5)
C7 0.042(7) 0.037(6) 0.027(6) 0.003(5) 0.004(5) 0.000(5)
C8 0.042(7) 0.058(8) 0.037(7) 0.007(6) 0.005(5) 0.018(6)
C9 0.044(8) 0.090(11) 0.022(7) -0.010(7) 0.004(5) -0.000(7)
C10 0.054(9) 0.053(9) 0.047(8) -0.010(7) 0.018(6) -0.013(7)
C11 0.055(8) 0.036(7) 0.040(7) -0.000(5) 0.007(6) 0.005(5)
C12 0.041(7) 0.031(6) 0.018(6) 0.003(5) -0.005(5) -0.002(5)

loop_
_atom_type_symbol
_atom_type_scat_dispersion_real
_atom_type_scat_dispersion_imag
_atom_type_scat_Cromer_Mann_a1
_atom_type_scat_Cromer_Mann_a2
_atom_type_scat_Cromer_Mann_a3
_atom_type_scat_Cromer_Mann_a4
_atom_type_scat_Cromer_Mann_b1
_atom_type_scat_Cromer_Mann_b2
_atom_type_scat_Cromer_Mann_b3
_atom_type_scat_Cromer_Mann_b4
_atom_type_scat_Cromer_Mann_c
_atom_type_scat_source
_atom_type_scat_dispersion_source
H 0.00000 0.00000 0.49300 0.32291 0.14019 0.04081 10.51090 26.12570 3.14236 57.79970 0.0030380000826 'International Tables Volume C Table 6.1.1.4 (pp. 500-502)' 'Henke, Gullikson and Davis, At. Data and Nucl. Data Tables, 1993, 54, 2'
C 0.00347 0.00161 2.31000 1.02000 1.58860 0.86500 20.84390 10.20750 0.56870 51.65120 0.215599998832 'International Tables Volume C Table 6.1.1.4 (pp. 500-502)' 'Henke, Gullikson and Davis, At. Data and Nucl. Data Tables, 1993, 54, 2'
S 0.12424 0.12443 6.90530 5.20340 1.43790 1.58630 1.46790 22.21510 0.25360 56.17200 0.866900026798 'International Tables Volume C Table 6.1.1.4 (pp. 500-502)' 'Henke, Gullikson and Davis, At. Data and Nucl. Data Tables, 1993, 54, 2'
O 0.01158 0.00611 3.04850 2.28680 1.54630 0.86700 13.27710 5.70110 0.32390 32.90890 0.250800013542 'International Tables Volume C Table 6.1.1.4 (pp. 500-502)' 'Henke, Gullikson and Davis, At. Data and Nucl. Data Tables, 1993, 54, 2'
F 0.01794 0.01033 3.53920 2.64120 1.51700 1.02430 10.28250 4.29440 0.26150 26.14760 0.277599990368 'International Tables Volume C Table 6.1.1.4 (pp. 500-502)' 'Henke, Gullikson and Davis, At. Data and Nucl. Data Tables, 1993, 54, 2'

loop_
_geom_angle_atom_site_label_1
_geom_angle_atom_site_label_2
_geom_angle_atom_site_label_3
_geom_angle
F1 S1 O1 90.7(5)
F2 S1 O1 89.9(5)
F2 S1 F1 179.3(4)
C1 S1 O1 130.6(5)
C1 S1 F1 90.0(4)
C1 S1 F2 89.4(4)
C12 S1 O1 132.8(5)
C12 S1 F1 89.4(4)
C12 S1 F2 90.4(4)
C12 S1 C1 96.6(5)
C2 C1 S1 127.8(9)
C6 C1 S1 107.9(7)
C6 C1 C2 124.3(10)
H2 C2 C1 121.9(7)
C3 C2 C1 116.3(10)
C3 C2 H2 121.9(7)
H3 C3 C2 119.4(7)
C4 C3 C2 121.1(10)
C4 C3 H3 119.4(6)
H4 C4 C3 119.4(6)
C5 C4 C3 121.2(10)
C5 C4 H4 119.4(7)
H5 C5 C4 120.7(7)
C6 C5 C4 118.6(10)
C6 C5 H5 120.7(7)
C5 C6 C1 118.6(10)
C7 C6 C1 114.2(9)
C7 C6 C5 127.2(10)
C8 C7 C6 129.1(11)
C12 C7 C6 113.5(9)
C12 C7 C8 117.4(10)
H8 C8 C7 120.7(7)
C9 C8 C7 118.6(11)
C9 C8 H8 120.7(8)
H9 C9 C8 119.0(8)
C10 C9 C8 122.1(11)
C10 C9 H9 119.0(7)
H10 C10 C9 119.9(7)
C11 C10 C9 120.3(11)
C11 C10 H10 119.9(7)
H11 C11 C10 121.6(7)
C12 C11 C10 116.9(11)
C12 C11 H11 121.6(7)
C7 C12 S1 107.8(7)
C11 C12 S1 127.3(9)
C11 C12 C7 124.8(10)

loop_
_geom_bond_atom_site_label_1
_geom_bond_atom_site_label_2
_geom_bond_distance
S1 O1 1.402(9)
S1 F1 1.654(8)
S1 F2 1.688(8)
S1 C1 1.762(10)
S1 C12 1.749(10)
C1 C2 1.358(14)
C1 C6 1.385(14)
C2 H2 0.9500
C2 C3 1.408(16)
C3 H3 0.9500
C3 C4 1.364(16)
C4 H4 0.9500
C4 C5 1.394(16)
C5 H5 0.9500
C5 C6 1.387(15)
C6 C7 1.492(14)
C7 C8 1.384(15)
C7 C12 1.407(15)
C8 H8 0.9500
C8 C9 1.420(17)
C9 H9 0.9500
C9 C10 1.371(19)
C10 H10 0.9500
C10 C11 1.399(17)
C11 H11 0.9500
C11 C12 1.373(14)
